data_7054579
loop_
_publ_author_name
'Ma\<ckov\'a, Michaela'
'Mik\<s\'atko, Ji\<r\'i'
'Budka, Jan'
'Eigner, V\'aclav'
'Cu\<r\'inov\'a, Petra'
'Lhot\'ak, Pavel'

_publ_section_title
;
 Chiral anion recognition by a ureido-thiacalix[4]arene ligand immobilized
 in the 1,3-alternate conformation
;
_journal_issue 2
_journal_name_full 'New J. Chem.'
_journal_page_first 1382
_journal_paper_doi 10.1039/C4NJ01956C
_journal_volume 39
_journal_year 2015
_chemical_absolute_configuration ad
_chemical_formula_moiety 'C52 H36 N4 O12 S4'
_chemical_formula_sum 'C52 H36 N4 O12 S4'
_chemical_formula_weight 1037.14
_space_group_IT_number 92
_symmetry_cell_setting tetragonal
_symmetry_space_group_name_Hall 'P 4abw 2nw'
_symmetry_space_group_name_H-M 'P 41 21 2'
_atom_sites_solution_hydrogens difmap
_atom_sites_solution_primary other
_audit_update_record
;
2014-11-26 deposited with the CCDC.
2014-12-04 downloaded from the CCDC.
;
_cell_angle_alpha 90
_cell_angle_beta 90
_cell_angle_gamma 90
_cell_formula_units_Z 4
_cell_length_a 12.73537(12)
_cell_length_b 12.73537(12)
_cell_length_c 28.8831(3)
_cell_measurement_reflns_used 11504
_cell_measurement_temperature 190
_cell_measurement_theta_max 76
_cell_measurement_theta_min 5
_cell_volume 4684.54(8)
_computing_cell_refinement 'CrysAlis, (Oxford Diffraction, 2002)'
_computing_data_collection 'Xcalibur, (Oxford Diffraction, 2002)'
_computing_data_reduction 'XRED (Stoe & Cie 1996)'
_computing_molecular_graphics 'CAMERON (Watkin et al., 1996)'
_computing_publication_material 'CRYSTALS (Betteridge et al., 2003)'
_computing_structure_refinement 'CRYSTALS (Betteridge et al., 2003)'
_computing_structure_solution 'Superflip (Palatinus & Chapuis, 2007)'
_diffrn_ambient_pressure 101
_diffrn_ambient_temperature 190
_diffrn_measured_fraction_theta_full 0.996
_diffrn_measured_fraction_theta_max 0.992
_diffrn_measurement_device Area
_diffrn_measurement_device_type 'Oxford Diffraction XCALIBUR'
_diffrn_measurement_method '\f & \w scans'
_diffrn_radiation_monochromator graphite
_diffrn_radiation_type 'Cu K\a'
_diffrn_radiation_wavelength 1.54180
_diffrn_reflns_av_R_equivalents 0.044
_diffrn_reflns_limit_h_max 15
_diffrn_reflns_limit_h_min -15
_diffrn_reflns_limit_k_max 14
_diffrn_reflns_limit_k_min -13
_diffrn_reflns_limit_l_max 34
_diffrn_reflns_limit_l_min -35
_diffrn_reflns_number 21324
_diffrn_reflns_theta_full 74.263
_diffrn_reflns_theta_max 75.778
_diffrn_reflns_theta_min 4.629
_diffrn_standards_number 0
_exptl_absorpt_coefficient_mu 2.469
_exptl_absorpt_correction_T_max 0.53
_exptl_absorpt_correction_T_min 0.26
_exptl_absorpt_correction_type multi-scan
_exptl_absorpt_process_details 'CrysAlis, (Oxford Diffraction, 2002)'
_exptl_crystal_colour colourless
_exptl_crystal_density_diffrn 1.470
_exptl_crystal_density_method 'not measured'
_exptl_crystal_description block
_exptl_crystal_F_000 2144
_exptl_crystal_size_max 0.410
_exptl_crystal_size_mid 0.330
_exptl_crystal_size_min 0.260
_refine_diff_density_max 0.21
_refine_diff_density_min -0.33
_refine_ls_abs_structure_details 'Flack (1983), 1962 Friedel-pairs'
_refine_ls_abs_structure_Flack 0.65(2)
_refine_ls_extinction_method None
_refine_ls_goodness_of_fit_ref 1.0794
_refine_ls_hydrogen_treatment constr
_refine_ls_matrix_type full
_refine_ls_number_parameters 327
_refine_ls_number_reflns 4801
_refine_ls_number_restraints 0
_refine_ls_R_factor_all 0.0464
_refine_ls_R_factor_gt 0.0437
_refine_ls_shift/su_max 0.0017159
_refine_ls_shift/su_mean 0.0000570
_refine_ls_structure_factor_coef Fsqd
_refine_ls_weighting_details
;
 Method, part 1, Chebychev polynomial, (Watkin, 1994, Prince, 1982) 
 [weight] = 1.0/[A~0~*T~0~(x)+A~1~*T~1~(x) ... +A~n-1~]*T~n-1~(x)] 
 where A~i~ are the Chebychev coefficients listed below and x= Fcalc/Fmax 
 Method = Robust Weighting (Prince, 1982) 
 W = [weight] * [1-(deltaF/6*sigmaF)^2^]^2^ 
 A~i~ are: 
 648. 0.102E+04 517. 128. 
;
_refine_ls_weighting_scheme calc
_refine_ls_wR_factor_all 0.1148
_refine_ls_wR_factor_gt 0.1044
_refine_ls_wR_factor_ref 0.1148
_reflns_limit_h_max 11
_reflns_limit_h_min -10
_reflns_limit_k_max 15
_reflns_limit_k_min 0
_reflns_limit_l_max 35
_reflns_limit_l_min 0
_reflns_number_gt 4516
_reflns_number_total 4801
_reflns_threshold_expression I>2.0\s(I)
_oxford_diffrn_Wilson_B_factor 2.83
_oxford_diffrn_Wilson_scale 0.38
_oxford_refine_ls_r_factor_ref 0.0464
_oxford_refine_ls_scale 1.742(9)
_oxford_reflns_number_all 4801
_oxford_reflns_threshold_expression_ref I>-10.0\s(I)
_cod_data_source_file c4nj01956c1.cif
_cod_data_source_block 4g
_cod_depositor_comments
;
The following automatic conversions were performed:

'_atom_sites_solution_primary' value 'Other' changed to 'other'
according to
/usr/data/users/saulius/crontab/automatic-downloads/rss-feeds/RSC/lib/dictionaries/cif_core.dic
dictionary named 'cif_core.dic' version 2.4.2 from 2011-04-26.

Automatic conversion script
Id: cif_fix_values 2935 2014-11-11 08:27:57Z andrius 

 Adding full bibliography for 7054576--7054583.cif.
;
_cod_original_sg_symbol_H-M 'P 41 21 2 '
_cod_database_code 7054579

loop_
_symmetry_equiv_pos_as_xyz
x,y,z
x+1/2,-y+1/2,-z+3/4
y,x,-z
-y+1/2,x+1/2,z+1/4
-y,-x,-z+1/2
y+1/2,-x+1/2,z+3/4
-x,-y,z+1/2
-x+1/2,y+1/2,-z+1/4

loop_
_atom_site_label
_atom_site_type_symbol
_atom_site_fract_x
_atom_site_fract_y
_atom_site_fract_z
_atom_site_U_iso_or_equiv
_atom_site_occupancy
_atom_site_adp_type
_atom_site_refinement_flags_posn
_atom_site_refinement_flags_adp
C1 C 0.10067(17) 0.78574(15) 0.52612(7) 0.0334 1.0000 Uani . .
S2 S 0.22131(4) 0.78424(4) 0.495665(19) 0.0377 1.0000 Uani . .
C3 C 0.22052(15) 0.90763(17) 0.46739(7) 0.0326 1.0000 Uani . .
C4 C 0.23083(16) 0.91050(18) 0.41959(7) 0.0376 1.0000 Uani . .
C5 C 0.23334(15) 1.00680(19) 0.39800(7) 0.0373 1.0000 Uani . .
C6 C 0.22340(16) 1.10119(18) 0.42136(7) 0.0360 1.0000 Uani . .
C7 C 0.21562(15) 1.09851(16) 0.46947(7) 0.0309 1.0000 Uani . .
S8 S 0.21896(3) 1.21896(3) 0.5000 0.0347 1.0000 Uani S T
S9 S -0.21477(4) 0.78523(4) 0.5000 0.0376 1.0000 Uani S T
C10 C -0.09078(16) 0.78334(15) 0.52781(7) 0.0326 1.0000 Uani . .
C11 C -0.0871(2) 0.75958(17) 0.57483(7) 0.0402 1.0000 Uani . .
C12 C 0.0090(2) 0.75211(16) 0.59637(7) 0.0403 1.0000 Uani . .
C13 C 0.1029(2) 0.76527(17) 0.57351(7) 0.0395 1.0000 Uani . .
C14 C 0.21671(13) 1.00148(16) 0.49274(6) 0.0293 1.0000 Uani . .
C15 C 0.00412(15) 0.79588(15) 0.50310(6) 0.0311 1.0000 Uani . .
O16 O 0.21347(10) 0.99993(11) 0.54021(5) 0.0332 1.0000 Uani . .
C17 C 0.31793(16) 0.99478(18) 0.55945(7) 0.0385 1.0000 Uani . .
C18 C 0.31338(16) 0.99405(16) 0.61160(7) 0.0353 1.0000 Uani . .
C19 C 0.40802(19) 0.99120(18) 0.63506(7) 0.0428 1.0000 Uani . .
C20 C 0.4104(2) 0.9916(2) 0.68344(8) 0.0474 1.0000 Uani . .
C21 C 0.3193(2) 0.99550(19) 0.70838(8) 0.0489 1.0000 Uani . .
C22 C 0.2255(2) 0.9996(3) 0.68476(9) 0.0685 1.0000 Uani . .
C23 C 0.2217(2) 0.9968(3) 0.63652(8) 0.0592 1.0000 Uani . .
O24 O 0.00152(11) 0.82318(10) 0.45758(5) 0.0339 1.0000 Uani . .
C25 C -0.0029(2) 0.73618(15) 0.42601(7) 0.0412 1.0000 Uani . .
C26 C -0.00453(16) 0.77591(17) 0.37692(7) 0.0360 1.0000 Uani . .
C27 C 0.0021(2) 0.7055(2) 0.34093(8) 0.0510 1.0000 Uani . .
C28 C -0.0020(2) 0.7373(2) 0.29512(8) 0.0571 1.0000 Uani . .
C29 C -0.0135(2) 0.8417(2) 0.28510(9) 0.0597 1.0000 Uani . .
C30 C -0.0187(3) 0.9140(2) 0.32041(9) 0.0630 1.0000 Uani . .
C31 C -0.0142(2) 0.88276(19) 0.36677(8) 0.0460 1.0000 Uani . .
N32 N 0.24691(16) 1.01032(18) 0.34740(6) 0.0479 1.0000 Uani . .
O33 O 0.2744(2) 0.9296(2) 0.32786(6) 0.0795 1.0000 Uani . .
O34 O 0.2308(2) 1.09294(18) 0.32719(6) 0.0662 1.0000 Uani . .
N35 N 0.0123(2) 0.73092(16) 0.64624(7) 0.0530 1.0000 Uani . .
O36 O -0.0673(2) 0.6982(2) 0.66452(6) 0.0774 1.0000 Uani . .
O37 O 0.0940(2) 0.7461(2) 0.66679(7) 0.0690 1.0000 Uani . .
H41 H 0.2358 0.8465 0.4028 0.0446 1.0000 Uiso R .
H61 H 0.2207 1.1652 0.4062 0.0433 1.0000 Uiso R .
H171 H 0.3588 1.0579 0.5501 0.0481 1.0000 Uiso R .
H172 H 0.3537 0.9309 0.5489 0.0479 1.0000 Uiso R .
H191 H 0.4717 0.9886 0.6181 0.0506 1.0000 Uiso R .
H201 H 0.4761 0.9909 0.6987 0.0561 1.0000 Uiso R .
H211 H 0.3191 0.9961 0.7411 0.0588 1.0000 Uiso R .
H221 H 0.1614 1.0028 0.7018 0.0822 1.0000 Uiso R .
H231 H 0.1563 0.9992 0.6209 0.0725 1.0000 Uiso R .
H251 H -0.0677 0.6980 0.4319 0.0499 1.0000 Uiso R .
H252 H 0.0577 0.6906 0.4318 0.0494 1.0000 Uiso R .
H311 H -0.0181 0.9329 0.3906 0.0542 1.0000 Uiso R .
H301 H -0.0253 0.9856 0.3135 0.0744 1.0000 Uiso R .
H291 H -0.0179 0.8638 0.2541 0.0713 1.0000 Uiso R .
H281 H 0.0031 0.6878 0.2711 0.0701 1.0000 Uiso R .
H271 H 0.0101 0.6343 0.3473 0.0595 1.0000 Uiso R .
H111 H -0.1495 0.7496 0.5915 0.0490 1.0000 Uiso R .
H131 H 0.1668 0.7611 0.5887 0.0478 1.0000 Uiso R .

loop_
_atom_site_aniso_label
_atom_site_aniso_U_11
_atom_site_aniso_U_22
_atom_site_aniso_U_33
_atom_site_aniso_U_23
_atom_site_aniso_U_13
_atom_site_aniso_U_12
C1 0.0421(10) 0.0305(9) 0.0278(9) 0.0048(7) -0.0023(8) -0.0006(7)
S2 0.0376(3) 0.0354(3) 0.0400(3) 0.0018(2) -0.0016(2) 0.00684(19)
C3 0.0309(9) 0.0406(10) 0.0264(9) 0.0013(8) -0.0004(7) 0.0030(7)
C4 0.0344(9) 0.0488(11) 0.0296(10) -0.0095(8) 0.0018(8) 0.0030(8)
C5 0.0351(9) 0.0580(12) 0.0188(8) -0.0003(9) 0.0038(7) -0.0009(9)
C6 0.0354(9) 0.0465(10) 0.0261(9) 0.0062(8) 0.0016(8) -0.0036(8)
C7 0.0297(8) 0.0386(9) 0.0245(9) 0.0002(7) 0.0017(7) -0.0022(7)
S8 0.0357(2) 0.0357(2) 0.0326(3) -0.0005(2) 0.0005(2) -0.0074(3)
S9 0.0370(2) 0.0370(2) 0.0387(4) -0.0006(2) 0.0006(2) -0.0073(3)
C10 0.0389(10) 0.0299(9) 0.0288(10) 0.0024(7) 0.0010(7) -0.0029(7)
C11 0.0552(13) 0.0373(10) 0.0280(10) 0.0033(8) 0.0053(9) -0.0077(8)
C12 0.0635(13) 0.0355(9) 0.0218(10) 0.0061(7) -0.0003(9) -0.0031(9)
C13 0.0509(12) 0.0351(10) 0.0325(11) 0.0065(8) -0.0091(9) 0.0017(8)
C14 0.0272(8) 0.0401(10) 0.0205(8) 0.0012(7) -0.0004(6) 0.0008(6)
C15 0.0400(10) 0.0275(8) 0.0258(9) 0.0025(6) 0.0012(8) 0.0000(7)
O16 0.0364(6) 0.0438(7) 0.0195(6) 0.0023(6) 0.0006(5) 0.0000(6)
C17 0.0367(10) 0.0534(12) 0.0253(9) -0.0009(9) -0.0022(7) 0.0005(9)
C18 0.0432(10) 0.0359(9) 0.0267(9) 0.0013(8) -0.0019(8) 0.0032(8)
C19 0.0468(11) 0.0512(12) 0.0305(10) -0.0010(9) -0.0022(9) -0.0027(10)
C20 0.0574(13) 0.0527(13) 0.0321(10) 0.0010(10) -0.0111(10) -0.0012(11)
C21 0.0665(15) 0.0554(13) 0.0249(9) 0.0028(9) -0.0037(9) 0.0044(11)
C22 0.0534(14) 0.119(3) 0.0327(13) -0.0001(15) 0.0074(11) 0.0067(17)
C23 0.0418(12) 0.103(2) 0.0328(11) 0.0037(14) -0.0004(9) 0.0058(14)
O24 0.0437(7) 0.0355(6) 0.0225(6) 0.0015(5) 0.0004(6) 0.0020(6)
C25 0.0602(13) 0.0348(9) 0.0287(9) 0.0008(8) -0.0017(9) 0.0005(9)
C26 0.0371(10) 0.0428(10) 0.0282(9) 0.0019(8) -0.0017(8) -0.0004(8)
C27 0.0776(17) 0.0465(11) 0.0290(11) -0.0010(9) -0.0029(11) -0.0003(12)
C28 0.0780(19) 0.0647(15) 0.0287(11) -0.0021(10) -0.0018(12) -0.0129(14)
C29 0.0774(18) 0.0725(16) 0.0292(11) 0.0118(11) -0.0056(12) -0.0141(14)
C30 0.093(2) 0.0558(14) 0.0401(13) 0.0145(11) -0.0052(14) -0.0056(14)
C31 0.0618(14) 0.0460(11) 0.0303(10) 0.0026(9) -0.0003(10) -0.0032(10)
N32 0.0514(10) 0.0682(13) 0.0240(9) -0.0052(9) 0.0040(8) -0.0018(9)
O33 0.114(2) 0.0932(16) 0.0312(8) -0.0119(10) 0.0106(11) 0.0326(15)
O34 0.0978(16) 0.0738(13) 0.0269(8) 0.0093(8) 0.0038(9) -0.0074(11)
N35 0.0831(16) 0.0476(10) 0.0283(9) 0.0090(8) -0.0046(10) -0.0038(11)
O36 0.1022(17) 0.0963(17) 0.0336(9) 0.0170(10) 0.0059(11) -0.0324(14)
O37 0.0860(15) 0.0857(15) 0.0352(9) 0.0155(10) -0.0172(10) 0.0005(11)

loop_
_atom_type_symbol
_atom_type_scat_dispersion_real
_atom_type_scat_dispersion_imag
_atom_type_scat_Cromer_Mann_a1
_atom_type_scat_Cromer_Mann_b1
_atom_type_scat_Cromer_Mann_a2
_atom_type_scat_Cromer_Mann_b2
_atom_type_scat_Cromer_Mann_a3
_atom_type_scat_Cromer_Mann_b3
_atom_type_scat_Cromer_Mann_a4
_atom_type_scat_Cromer_Mann_b4
_atom_type_scat_Cromer_Mann_c
_atom_type_scat_source
C 0.0181 0.0091 2.3100 20.8439 1.0200 10.2075 1.5886 0.5687 0.8650 51.6512 0.2156 'International Tables Vol C 4.2.6.8 and 6.1.1.4'
H 0.0000 0.0000 0.4930 10.5109 0.3229 26.1257 0.1402 3.1424 0.0408 57.7998 0.0030 'International Tables Vol C 4.2.6.8 and 6.1.1.4'
O 0.0492 0.0322 3.0485 13.2771 2.2868 5.7011 1.5463 0.3239 0.8670 32.9089 0.2508 'International Tables Vol C 4.2.6.8 and 6.1.1.4'
S 0.3331 0.5567 6.9053 1.4679 5.2034 22.2151 1.4379 0.2536 1.5863 56.1720 0.8669 'International Tables Vol C 4.2.6.8 and 6.1.1.4'
N 0.0311 0.0180 12.2126 0.0057 3.1322 9.8933 2.0125 28.9975 1.1663 0.5826 -11.5290 'International Tables Vol C 4.2.6.8 and 6.1.1.4'

loop_
_geom_angle_atom_site_label_1
_geom_angle_site_symmetry_1
_geom_angle_atom_site_label_2
_geom_angle_atom_site_label_3
_geom_angle_site_symmetry_3
_geom_angle
_geom_angle_publ_flag
S2 . C1 C13 . 117.92(17) yes
S2 . C1 C15 . 121.73(14) yes
C13 . C1 C15 . 120.0(2) yes
C1 . S2 C3 . 102.39(9) yes
S2 . C3 C4 . 118.80(17) yes
S2 . C3 C14 . 121.04(15) yes
C4 . C3 C14 . 120.02(19) yes
C3 . C4 C5 . 118.5(2) yes
C3 . C4 H41 . 119.5 no
C5 . C4 H41 . 122.1 no
C4 . C5 C6 . 123.44(18) yes
C4 . C5 N32 . 118.7(2) yes
C6 . C5 N32 . 117.9(2) yes
C5 . C6 C7 . 118.11(19) yes
C5 . C6 H61 . 122.5 no
C7 . C6 H61 . 119.4 no
C6 . C7 S8 . 118.28(16) yes
C6 . C7 C14 . 119.83(19) yes
S8 . C7 C14 . 121.53(14) yes
C7 . S8 C7 3_466 101.92(12) yes
C10 3_466 S9 C10 . 103.28(13) yes
S9 . C10 C11 . 118.38(17) yes
S9 . C10 C15 . 122.14(14) yes
C11 . C10 C15 . 119.2(2) yes
C10 . C11 C12 . 119.1(2) yes
C10 . C11 H111 . 120.1 no
C12 . C11 H111 . 120.8 no
C11 . C12 C13 . 123.18(18) yes
C11 . C12 N35 . 118.9(2) yes
C13 . C12 N35 . 117.9(2) yes
C1 . C13 C12 . 118.4(2) yes
C1 . C13 H131 . 119.7 no
C12 . C13 H131 . 121.9 no
C7 . C14 C3 . 119.96(17) yes
C7 . C14 O16 . 119.34(18) yes
C3 . C14 O16 . 120.70(18) yes
C10 . C15 C1 . 119.99(17) yes
C10 . C15 O24 . 119.76(18) yes
C1 . C15 O24 . 120.16(17) yes
C14 . O16 C17 . 110.97(14) yes
O16 . C17 C18 . 110.47(16) yes
O16 . C17 H171 . 109.9 no
C18 . C17 H171 . 107.2 no
O16 . C17 H172 . 110.2 no
C18 . C17 H172 . 108.9 no
H171 . C17 H172 . 110.1 no
C17 . C18 C19 . 117.14(19) yes
C17 . C18 C23 . 123.83(19) yes
C19 . C18 C23 . 119.03(19) yes
C18 . C19 C20 . 120.6(2) yes
C18 . C19 H191 . 119.5 no
C20 . C19 H191 . 119.9 no
C19 . C20 C21 . 120.6(2) yes
C19 . C20 H201 . 119.1 no
C21 . C20 H201 . 120.3 no
C20 . C21 C22 . 118.5(2) yes
C20 . C21 H211 . 122.0 no
C22 . C21 H211 . 119.6 no
C21 . C22 C23 . 121.6(2) yes
C21 . C22 H221 . 119.2 no
C23 . C22 H221 . 119.1 no
C22 . C23 C18 . 119.7(2) yes
C22 . C23 H231 . 120.4 no
C18 . C23 H231 . 119.9 no
C15 . O24 C25 . 114.67(14) yes
O24 . C25 C26 . 109.83(16) yes
O24 . C25 H251 . 107.9 no
C26 . C25 H251 . 108.8 no
O24 . C25 H252 . 108.5 no
C26 . C25 H252 . 111.8 no
H251 . C25 H252 . 109.9 no
C25 . C26 C27 . 119.5(2) yes
C25 . C26 C31 . 121.73(19) yes
C27 . C26 C31 . 118.8(2) yes
C26 . C27 C28 . 122.0(2) yes
C26 . C27 H271 . 119.5 no
C28 . C27 H271 . 118.6 no
C27 . C28 C29 . 119.3(3) yes
C27 . C28 H281 . 120.5 no
C29 . C28 H281 . 120.2 no
C28 . C29 C30 . 119.9(2) yes
C28 . C29 H291 . 119.8 no
C30 . C29 H291 . 120.3 no
C29 . C30 C31 . 121.2(3) yes
C29 . C30 H301 . 119.9 no
C31 . C30 H301 . 119.0 no
C30 . C31 C26 . 118.8(2) yes
C30 . C31 H311 . 120.4 no
C26 . C31 H311 . 120.8 no
C5 . N32 O33 . 117.7(2) yes
C5 . N32 O34 . 118.7(2) yes
O33 . N32 O34 . 123.5(2) yes
C12 . N35 O36 . 117.7(2) yes
C12 . N35 O37 . 118.5(2) yes
O36 . N35 O37 . 123.8(2) yes

loop_
_geom_bond_atom_site_label_1
_geom_bond_atom_site_label_2
_geom_bond_site_symmetry_2
_geom_bond_distance
_geom_bond_publ_flag
C1 S2 . 1.770(2) yes
C1 C13 . 1.394(3) yes
C1 C15 . 1.404(3) yes
S2 C3 . 1.771(2) yes
C3 C4 . 1.387(3) yes
C3 C14 . 1.403(3) yes
C4 C5 . 1.376(3) yes
C4 H41 . 0.952 no
C5 C6 . 1.384(3) yes
C5 N32 . 1.473(2) yes
C6 C7 . 1.394(3) yes
C6 H61 . 0.927 no
C7 S8 . 1.770(2) yes
C7 C14 . 1.407(3) yes
S9 C10 3_466 1.772(2) yes
S9 C10 . 1.772(2) yes
C10 C11 . 1.392(3) yes
C10 C15 . 1.413(3) yes
C11 C12 . 1.376(3) yes
C11 H111 . 0.938 no
C12 C13 . 1.377(3) yes
C12 N35 . 1.466(3) yes
C13 H131 . 0.926 no
C14 O16 . 1.372(2) yes
C15 O24 . 1.361(2) yes
O16 C17 . 1.443(2) yes
C17 C18 . 1.507(3) yes
C17 H171 . 0.995 no
C17 H172 . 0.981 no
C18 C19 . 1.383(3) yes
C18 C23 . 1.372(3) yes
C19 C20 . 1.397(3) yes
C19 H191 . 0.949 no
C20 C21 . 1.367(4) yes
C20 H201 . 0.945 no
C21 C22 . 1.376(4) yes
C21 H211 . 0.946 no
C22 C23 . 1.395(3) yes
C22 H221 . 0.954 no
C23 H231 . 0.948 no
O24 C25 . 1.436(2) yes
C25 C26 . 1.506(3) yes
C25 H251 . 0.973 no
C25 H252 . 0.980 no
C26 C27 . 1.375(3) yes
C26 C31 . 1.397(3) yes
C27 C28 . 1.385(3) yes
C27 H271 . 0.931 no
C28 C29 . 1.370(4) yes
C28 H281 . 0.939 no
C29 C30 . 1.376(4) yes
C29 H291 . 0.940 no
C30 C31 . 1.398(3) yes
C30 H301 . 0.937 no
C31 H311 . 0.940 no
N32 O33 . 1.224(3) yes
N32 O34 . 1.221(3) yes
N35 O36 . 1.217(3) yes
N35 O37 . 1.213(3) yes

loop_
_geom_hbond_atom_site_label_D
_geom_hbond_atom_site_label_H
_geom_hbond_atom_site_label_A
_geom_hbond_site_symmetry_A
_geom_hbond_angle_DHA
_geom_hbond_distance_DH
_geom_hbond_distance_HA
_geom_hbond_distance_DA
_geom_hbond_publ_flag
C25 H252 O36 6_454 157.86(7) 0.980 2.433 3.361(3) yes
